data_7224485
loop_
_publ_author_name
'Aulakh, Darpandeep'
'Nicoletta, Anthony P.'
'Varghese, Juby R.'
'Wriedt, Mario'

_publ_section_title
;
 The structural diversity and properties of nine new viologen based
 zwitterionic metal--organic frameworks
;
_journal_issue 12
_journal_name_full CrystEngComm
_journal_page_first 2189
_journal_paper_doi 10.1039/C6CE00284F
_journal_volume 18
_journal_year 2016
_chemical_formula_moiety 'C180 H198 Br2 Mn4 N12 O81'
_chemical_formula_sum 'C180 H198 Br2 Mn4 N12 O81'
_chemical_formula_weight 4205.07
_chemical_name_systematic
;
 ?
;
_space_group_crystal_system trigonal
_space_group_IT_number 148
_space_group_name_Hall '-R 3'
_space_group_name_H-M_alt 'R -3 :H'
_symmetry_space_group_name_Hall '-R 3'
_symmetry_space_group_name_H-M 'R -3 :H'
_atom_sites_solution_hydrogens mixed
_audit_creation_method SHELXL-2013
_audit_update_record
;
2015-12-07 deposited with the CCDC.
2016-02-25 downloaded from the CCDC.
;
_cell_angle_alpha 90
_cell_angle_beta 90
_cell_angle_gamma 120
_cell_formula_units_Z 6
_cell_length_a 34.9259(6)
_cell_length_b 34.9259(6)
_cell_length_c 27.7797(6)
_cell_measurement_reflns_used 99516
_cell_measurement_temperature 170(2)
_cell_measurement_theta_max 28.893
_cell_measurement_theta_min 1.991
_cell_volume 29346.3(10)
_computing_cell_refinement 'APEX2 (Bruker, 2013)'
_computing_data_collection 'APEX2 (Bruker, 2013)'
_computing_data_reduction 'APEX2 (Bruker, 2013)'
_computing_structure_refinement 'SHELXL-2014/6 (Sheldrick, 2014)'
_computing_structure_solution 'SHELXT-2014/6 (Sheldrick, 2014)'
_diffrn_ambient_temperature 170(2)
_diffrn_measured_fraction_theta_full 0.999
_diffrn_measured_fraction_theta_max 0.999
_diffrn_measurement_device_type 'Bruker APEX II CCD area detector'
_diffrn_measurement_method 'omega scans'
_diffrn_radiation_type MoK\a
_diffrn_radiation_wavelength 0.71073
_diffrn_reflns_av_R_equivalents 0.0647
_diffrn_reflns_av_unetI/netI 0.0536
_diffrn_reflns_Laue_measured_fraction_full 0.999
_diffrn_reflns_Laue_measured_fraction_max 0.999
_diffrn_reflns_limit_h_max 46
_diffrn_reflns_limit_h_min -46
_diffrn_reflns_limit_k_max 46
_diffrn_reflns_limit_k_min -41
_diffrn_reflns_limit_l_max 37
_diffrn_reflns_limit_l_min -37
_diffrn_reflns_number 99516
_diffrn_reflns_point_group_measured_fraction_full 0.999
_diffrn_reflns_point_group_measured_fraction_max 0.999
_diffrn_reflns_theta_full 25.242
_diffrn_reflns_theta_max 28.293
_diffrn_reflns_theta_min 1.991
_diffrn_source 'fine-focus sealed tube'
_exptl_absorpt_coefficient_mu 0.759
_exptl_absorpt_correction_T_max 0.922
_exptl_absorpt_correction_T_min 0.895
_exptl_absorpt_correction_type multi-scan
_exptl_absorpt_process_details 'SADABS (Sheldrick 2014)'
_exptl_crystal_colour white
_exptl_crystal_density_diffrn 1.428
_exptl_crystal_description block
_exptl_crystal_F_000 13080
_exptl_crystal_size_max 0.15
_exptl_crystal_size_mid 0.13
_exptl_crystal_size_min 0.08
_refine_diff_density_max 1.130
_refine_diff_density_min -0.644
_refine_diff_density_rms 0.078
_refine_ls_extinction_method none
_refine_ls_goodness_of_fit_ref 1.029
_refine_ls_hydrogen_treatment mixed
_refine_ls_matrix_type full
_refine_ls_number_parameters 864
_refine_ls_number_reflns 16211
_refine_ls_number_restraints 0
_refine_ls_restrained_S_all 1.029
_refine_ls_R_factor_all 0.1088
_refine_ls_R_factor_gt 0.0615
_refine_ls_shift/su_max 0.002
_refine_ls_shift/su_mean 0.000
_refine_ls_structure_factor_coef Fsqd
_refine_ls_weighting_details 'w=1/[\s^2^(Fo^2^)+(0.0954P)^2^+62.8052P] where P=(Fo^2^+2Fc^2^)/3'
_refine_ls_weighting_scheme calc
_refine_ls_wR_factor_gt 0.1627
_refine_ls_wR_factor_ref 0.1890
_reflns_Friedel_coverage 0.000
_reflns_number_gt 10150
_reflns_number_total 16211
_reflns_threshold_expression 'I > 2\s(I)'
_cod_data_source_file c6ce00284f2.cif
_cod_data_source_block da346
_cod_depositor_comments 'Adding full bibliography for 7224483--7224492.cif.'
_cod_original_cell_volume 29346.3(12)
_cod_database_code 7224485
_shelx_space_group_comment
;
The symmetry employed for this shelxl refinement is uniquely defined
by the following loop, which should always be used as a source of
symmetry information in preference to the above space-group names.
They are only intended as comments.
;
_shelxl_version_number 2013-3

loop_
_space_group_symop_operation_xyz
'x, y, z'
'-y, x-y, z'
'-x+y, -x, z'
'x+2/3, y+1/3, z+1/3'
'-y+2/3, x-y+1/3, z+1/3'
'-x+y+2/3, -x+1/3, z+1/3'
'x+1/3, y+2/3, z+2/3'
'-y+1/3, x-y+2/3, z+2/3'
'-x+y+1/3, -x+2/3, z+2/3'
'-x, -y, -z'
'y, -x+y, -z'
'x-y, x, -z'
'-x+2/3, -y+1/3, -z+1/3'
'y+2/3, -x+y+1/3, -z+1/3'
'x-y+2/3, x+1/3, -z+1/3'
'-x+1/3, -y+2/3, -z+2/3'
'y+1/3, -x+y+2/3, -z+2/3'
'x-y+1/3, x+2/3, -z+2/3'

loop_
_atom_site_label
_atom_site_type_symbol
_atom_site_fract_x
_atom_site_fract_y
_atom_site_fract_z
_atom_site_U_iso_or_equiv
_atom_site_adp_type
_atom_site_occupancy
_atom_site_site_symmetry_order
_atom_site_calc_flag
_atom_site_refinement_flags_posn
_atom_site_refinement_flags_adp
_atom_site_refinement_flags_occupancy
_atom_site_disorder_assembly
_atom_site_disorder_group
Mn1 Mn 0.15604(2) -0.18350(2) 1.02297(2) 0.02966(13) Uani 1 1 d . . . . .
Mn2 Mn 0.0000 0.0000 0.30651(3) 0.02732(18) Uani 1 3 d S T P . .
Br1 Br 0.05635(4) -0.05689(4) 0.16083(5) 0.0524(3) Uani 0.3333 1 d . . P A 1
Br2 Br 0.0865(3) -0.0847(2) 0.1441(3) 0.204(3) Uani 0.1667 1 d . . P B 2
Br3 Br 0.0407(3) -0.0406(3) 0.1679(2) 0.170(3) Uani 0.1667 1 d . . P C 3
O1 O 0.16828(7) -0.22675(8) 0.98265(8) 0.0397(5) Uani 1 1 d . . . . .
O2 O 0.11380(8) -0.29618(8) 0.99267(8) 0.0459(6) Uani 1 1 d . . . . .
O3 O 0.04099(8) -0.39978(7) 0.32655(8) 0.0395(5) Uani 1 1 d . . . . .
O4 O -0.00393(8) -0.46675(7) 0.35601(8) 0.0420(6) Uani 1 1 d . . . . .
N1 N 0.15842(8) -0.31441(8) 0.74589(9) 0.0302(5) Uani 1 1 d . . . . .
N2 N 0.00708(8) -0.34356(8) 0.56407(8) 0.0286(5) Uani 1 1 d . . . . .
C1 C 0.14469(10) -0.26636(11) 0.96949(11) 0.0322(7) Uani 1 1 d . . . . .
C2 C 0.15641(10) -0.27741(10) 0.92092(10) 0.0281(6) Uani 1 1 d . . . . .
C3 C 0.18223(10) -0.24397(10) 0.88818(10) 0.0290(6) Uani 1 1 d . . . . .
H3 H 0.1921 -0.2140 0.8962 0.035 Uiso 1 1 calc R U . . .
C4 C 0.19353(10) -0.25412(10) 0.84411(11) 0.0313(6) Uani 1 1 d . . . . .
H4 H 0.2112 -0.2312 0.8221 0.038 Uiso 1 1 calc R U . . .
C5 C 0.17903(10) -0.29780(10) 0.83229(11) 0.0323(7) Uani 1 1 d . . . . .
C6 C 0.15414(11) -0.33101(10) 0.86499(11) 0.0359(7) Uani 1 1 d . . . . .
H6 H 0.1451 -0.3608 0.8573 0.043 Uiso 1 1 calc R U . . .
C7 C 0.14228(11) -0.32100(10) 0.90884(11) 0.0346(7) Uani 1 1 d . . . . .
H7 H 0.1244 -0.3441 0.9307 0.042 Uiso 1 1 calc R U . . .
C8 C 0.19090(11) -0.30934(12) 0.78419(11) 0.0367(7) Uani 1 1 d . . . . .
H8A H 0.2208 -0.2858 0.7747 0.044 Uiso 1 1 calc R U . . .
H8B H 0.1915 -0.3373 0.7872 0.044 Uiso 1 1 calc R U . . .
C9 C 0.17162(11) -0.28589(11) 0.70854(11) 0.0361(7) Uani 1 1 d . . . . .
H9 H 0.2015 -0.2627 0.7067 0.043 Uiso 1 1 calc R U . . .
C10 C 0.14250(11) -0.29000(10) 0.67342(11) 0.0345(7) Uani 1 1 d . . . . .
H10 H 0.1524 -0.2696 0.6474 0.041 Uiso 1 1 calc R U . . .
C11 C 0.09865(10) -0.32351(9) 0.67519(10) 0.0268(6) Uani 1 1 d . . . . .
C12 C 0.08602(10) -0.35263(10) 0.71446(10) 0.0300(6) Uani 1 1 d . . . . .
H12 H 0.0563 -0.3760 0.7173 0.036 Uiso 1 1 calc R U . . .
C13 C 0.11663(11) -0.34724(10) 0.74873(11) 0.0321(7) Uani 1 1 d . . . . .
H13 H 0.1079 -0.3673 0.7750 0.039 Uiso 1 1 calc R U . . .
C14 C 0.06665(10) -0.32926(9) 0.63695(10) 0.0262(6) Uani 1 1 d . . . . .
C15 C 0.08070(11) -0.30698(10) 0.59292(10) 0.0320(7) Uani 1 1 d . . . . .
H15 H 0.1111 -0.2864 0.5877 0.025(8) Uiso 1 1 calc R . . . .
C16 C 0.05028(10) -0.31507(10) 0.55725(11) 0.0318(7) Uani 1 1 d . . . . .
H16 H 0.0600 -0.3002 0.5273 0.038 Uiso 1 1 calc R U . . .
C17 C -0.00742(10) -0.36434(10) 0.60631(11) 0.0316(7) Uani 1 1 d . . . . .
H17 H -0.0382 -0.3837 0.6111 0.038 Uiso 1 1 calc R U . . .
C18 C 0.02150(10) -0.35799(10) 0.64260(11) 0.0325(7) Uani 1 1 d . . . . .
H18 H 0.0107 -0.3734 0.6721 0.039 Uiso 1 1 calc R U . . .
C19 C -0.02526(11) -0.35157(11) 0.52448(11) 0.0337(7) Uani 1 1 d . . . . .
H19A H -0.0238 -0.3234 0.5158 0.040 Uiso 1 1 calc R U . . .
H19B H -0.0556 -0.3724 0.5358 0.040 Uiso 1 1 calc R U . . .
C20 C -0.01512(10) -0.37057(10) 0.48054(10) 0.0289(6) Uani 1 1 d . . . . .
C21 C 0.00879(11) -0.34370(10) 0.44242(11) 0.0323(7) Uani 1 1 d . . . . .
H21 H 0.0182 -0.3131 0.4433 0.039 Uiso 1 1 calc R U . . .
C22 C 0.01916(10) -0.36099(10) 0.40303(10) 0.0307(6) Uani 1 1 d . . . . .
H22 H 0.0362 -0.3421 0.3774 0.037 Uiso 1 1 calc R U . . .
C23 C 0.00457(9) -0.40602(10) 0.40096(10) 0.0257(6) Uani 1 1 d . . . . .
C24 C -0.01967(10) -0.43317(10) 0.43904(10) 0.0292(6) Uani 1 1 d . . . . .
H24 H -0.0296 -0.4639 0.4378 0.035 Uiso 1 1 calc R U . . .
C25 C -0.02943(10) -0.41565(10) 0.47870(10) 0.0295(6) Uani 1 1 d . . . . .
H25 H -0.0459 -0.4343 0.5047 0.035 Uiso 1 1 calc R U . . .
C26 C 0.01471(10) -0.42568(10) 0.35747(10) 0.0287(6) Uani 1 1 d . . . . .
O31 O 0.10461(7) -0.19153(7) 0.97205(7) 0.0354(5) Uani 1 1 d . . . . .
O32 O 0.09226(8) -0.13755(7) 0.99523(8) 0.0394(5) Uani 1 1 d . . . . .
O33 O 0.05563(7) 0.01549(7) 0.35219(8) 0.0340(5) Uani 1 1 d . . . . .
O34 O 0.07836(7) -0.03173(7) 0.33135(8) 0.0362(5) Uani 1 1 d . . . . .
N31 N 0.02730(8) -0.14671(8) 0.75000(8) 0.0283(5) Uani 1 1 d . . . . .
N32 N 0.15677(8) 0.00892(8) 0.57473(8) 0.0256(5) Uani 1 1 d . . . . .
C31 C 0.09014(10) -0.16580(10) 0.96554(11) 0.0315(7) Uani 1 1 d . . . . .
C32 C 0.06681(10) -0.16959(10) 0.91843(10) 0.0297(6) Uani 1 1 d . . . . .
C33 C 0.04010(11) -0.15094(11) 0.91401(11) 0.0364(7) Uani 1 1 d . . . . .
H33 H 0.0370 -0.1354 0.9404 0.044 Uiso 1 1 calc R U . . .
C34 C 0.01778(11) -0.15479(11) 0.87125(11) 0.0374(7) Uani 1 1 d . . . . .
H34 H -0.0007 -0.1422 0.8687 0.045 Uiso 1 1 calc R U . . .
C35 C 0.02241(10) -0.17686(10) 0.83242(10) 0.0292(6) Uani 1 1 d . . . . .
C36 C 0.04951(10) -0.19526(10) 0.83658(11) 0.0317(7) Uani 1 1 d . . . . .
H36 H 0.0531 -0.2103 0.8100 0.038 Uiso 1 1 calc R U . . .
C37 C 0.07133(10) -0.19174(10) 0.87946(11) 0.0315(7) Uani 1 1 d . . . . .
H37 H 0.0896 -0.2047 0.8821 0.038 Uiso 1 1 calc R U . . .
C38 C -0.00217(10) -0.18062(11) 0.78606(11) 0.0343(7) Uani 1 1 d . . . . .
H38A H -0.0136 -0.2105 0.7723 0.041 Uiso 1 1 calc R U . . .
H38B H -0.0277 -0.1766 0.7931 0.041 Uiso 1 1 calc R U . . .
C39 C 0.04065(11) -0.10393(11) 0.75723(11) 0.0332(7) Uani 1 1 d . . . . .
H39 H 0.0314 -0.0953 0.7853 0.040 Uiso 1 1 calc R U . . .
C40 C 0.06758(11) -0.07244(10) 0.72457(10) 0.0321(7) Uani 1 1 d . . . . .
H40 H 0.0768 -0.0422 0.7302 0.039 Uiso 1 1 calc R U . . .
C41 C 0.08147(9) -0.08456(9) 0.68333(9) 0.0240(6) Uani 1 1 d . . . . .
C42 C 0.06730(10) -0.12907(10) 0.67720(10) 0.0297(6) Uani 1 1 d . . . . .
H42 H 0.0764 -0.1386 0.6496 0.036 Uiso 1 1 calc R U . . .
C43 C 0.04022(10) -0.15954(10) 0.71061(10) 0.0318(7) Uani 1 1 d . . . . .
H43 H 0.0305 -0.1900 0.7058 0.038 Uiso 1 1 calc R U . . .
C44 C 0.10907(9) -0.05172(9) 0.64618(9) 0.0240(6) Uani 1 1 d . . . . .
C45 C 0.11986(10) -0.00750(10) 0.64956(10) 0.0301(6) Uani 1 1 d . . . . .
H45 H 0.1106 0.0022 0.6768 0.036 Uiso 1 1 calc R U . . .
C46 C 0.14356(10) 0.02188(10) 0.61395(11) 0.0300(6) Uani 1 1 d . . . . .
H46 H 0.1508 0.0519 0.6169 0.036 Uiso 1 1 calc R U . . .
C47 C 0.14760(10) -0.03346(10) 0.57053(10) 0.0288(6) Uani 1 1 d . . . . .
H47 H 0.1573 -0.0423 0.5429 0.035 Uiso 1 1 calc R U . . .
C48 C 0.12447(10) -0.06371(10) 0.60583(10) 0.0280(6) Uani 1 1 d . . . . .
H48 H 0.1189 -0.0932 0.6028 0.034 Uiso 1 1 calc R U . . .
C49 C 0.18074(10) 0.04084(10) 0.53485(10) 0.0307(6) Uani 1 1 d . . . . .
H49A H 0.2087 0.0411 0.5279 0.037 Uiso 1 1 calc R U . . .
H49B H 0.1883 0.0710 0.5451 0.037 Uiso 1 1 calc R U . . .
C50 C 0.15300(9) 0.02859(9) 0.48984(10) 0.0261(6) Uani 1 1 d . . . . .
C51 C 0.12033(10) 0.04019(10) 0.48456(11) 0.0290(6) Uani 1 1 d . . . . .
H51 H 0.1153 0.0557 0.5095 0.035 Uiso 1 1 calc R U . . .
C52 C 0.09516(10) 0.02896(9) 0.44257(11) 0.0286(6) Uani 1 1 d . . . . .
H52 H 0.0731 0.0370 0.4389 0.034 Uiso 1 1 calc R U . . .
C53 C 0.10221(9) 0.00600(9) 0.40586(10) 0.0264(6) Uani 1 1 d . . . . .
C54 C 0.13440(10) -0.00602(10) 0.41163(10) 0.0294(6) Uani 1 1 d . . . . .
H54 H 0.1390 -0.0223 0.3871 0.035 Uiso 1 1 calc R U . . .
C55 C 0.15987(10) 0.00575(10) 0.45323(11) 0.0307(6) Uani 1 1 d . . . . .
H55 H 0.1823 -0.0019 0.4566 0.037 Uiso 1 1 calc R U . . .
O71 O -0.14727(8) -0.37903(8) 0.74337(7) 0.0437(6) Uani 1 1 d . . . . .
O72 O -0.21866(8) -0.42565(8) 0.72795(8) 0.0410(6) Uani 1 1 d . . . . .
O73 O -0.11148(9) -0.34566(10) 0.49479(8) 0.0532(7) Uani 1 1 d . . . . .
O74 O -0.17621(9) -0.40699(8) 0.48192(8) 0.0450(6) Uani 1 1 d . . . . .
C71 C -0.17912(11) -0.40063(11) 0.71498(11) 0.0345(7) Uani 1 1 d . . . . .
C72 C -0.16945(11) -0.39622(11) 0.66165(10) 0.0331(7) Uani 1 1 d . . . . .
C73 C -0.13091(12) -0.36065(12) 0.64379(11) 0.0415(8) Uani 1 1 d . . . . .
H73 H -0.1096 -0.3398 0.6654 0.050 Uiso 1 1 calc R U . . .
C74 C -0.12333(12) -0.35531(12) 0.59447(11) 0.0396(8) Uani 1 1 d . . . . .
H74 H -0.0968 -0.3309 0.5826 0.047 Uiso 1 1 calc R U . . .
C75 C -0.15402(10) -0.38521(11) 0.56266(10) 0.0317(7) Uani 1 1 d . . . . .
C76 C -0.19193(11) -0.42160(11) 0.58041(11) 0.0338(7) Uani 1 1 d . . . . .
H76 H -0.2127 -0.4428 0.5587 0.041 Uiso 1 1 calc R U . . .
C77 C -0.19971(11) -0.42728(11) 0.62955(11) 0.0347(7) Uani 1 1 d . . . . .
H77 H -0.2257 -0.4523 0.6413 0.042 Uiso 1 1 calc R U . . .
C78 C -0.14634(11) -0.37856(12) 0.50880(11) 0.0352(7) Uani 1 1 d . . . . .
C79 C 0.07620(9) -0.00488(10) 0.35948(10) 0.0282(6) Uani 1 1 d . . . . .
O1W O 0.21348(7) -0.17071(7) 1.06924(7) 0.0322(5) Uani 1 1 d . . . . .
H1WA H 0.2354 -0.1482 1.0577 0.048 Uiso 1 1 d R U . . .
H1WB H 0.2174 -0.1593 1.0967 0.048 Uiso 1 1 d R U . . .
O2W O 0.14421(7) -0.13699(7) 1.06437(7) 0.0353(5) Uani 1 1 d . . . . .
H2WA H 0.1299 -0.1459 1.0902 0.053 Uiso 1 1 d R U . . .
H2WB H 0.1255 -0.1348 1.0474 0.053 Uiso 1 1 d R U . . .
O3W O 0.10777(7) -0.23733(7) 1.06971(7) 0.0345(5) Uani 1 1 d . . . . .
H3WA H 0.1031 -0.2624 1.0611 0.052 Uiso 1 1 d R U . . .
H3WB H 0.1039 -0.2338 1.0988 0.052 Uiso 1 1 d R U . . .
O4W O 0.02047(8) -0.04078(8) 0.26463(8) 0.0400(5) Uani 1 1 d . . . . .
H4WA H 0.0416 -0.0418 0.2778 0.060 Uiso 1 1 d R U . . .
H4WB H 0.0287 -0.0305 0.2368 0.060 Uiso 1 1 d R U . . .
O5W O 0.2752(3) -0.2985(3) 0.6893(3) 0.199(3) Uiso 1 1 d . . . . .
O6W O 0.2935(2) -0.2885(2) 0.7929(2) 0.172(2) Uiso 1 1 d . . . . .
O7W O 0.1735(5) -0.4141(6) 0.7212(6) 0.153(6) Uiso 0.4 1 d . . P D 1
O7W' O 0.1812(3) -0.3880(3) 0.7106(3) 0.118(3) Uiso 0.6 1 d . . P E 2
O8W O -0.0149(3) -0.2541(3) 0.5037(3) 0.0309(19) Uani 0.25 1 d . . P F 1
O8W' O 0.01933(16) -0.24523(13) 0.50915(14) 0.0664(11) Uani 0.75 1 d . . P G 2
O9W O 0.14234(9) -0.25373(8) 0.50307(8) 0.0467(6) Uani 1 1 d G . . H 2
H9WA H 0.1699 -0.2371 0.5042 0.070 Uiso 1 1 d R U . H 2
H9WB H 0.1338 -0.2572 0.4743 0.070 Uiso 1 1 d R U . H 2
O10W O 0.16510(11) -0.08650(10) 0.48595(9) 0.0665(9) Uani 1 1 d . . . I 2
H10A H 0.1536 -0.0958 0.4588 0.100 Uiso 1 1 d R U . I 2
H10B H 0.1908 -0.0828 0.4861 0.100 Uiso 1 1 d R U . I 2
O11W O -0.00727(9) -0.27126(9) 0.60363(9) 0.0520(7) Uani 1 1 d . . . J 2
H11A H 0.0170 -0.2604 0.6183 0.078 Uiso 1 1 d R U . J 2
H11B H -0.0027 -0.2629 0.5748 0.078 Uiso 1 1 d R U . J 2
O12W O -0.04909(8) -0.24143(8) 0.66302(9) 0.0463(6) Uani 1 1 d . . . K 2
H12A H -0.0358 -0.2485 0.6428 0.069 Uiso 1 1 d R U . K 2
H12B H -0.0690 -0.2402 0.6473 0.069 Uiso 1 1 d R U . K 2
O13W O -0.07183(8) -0.29160(8) 0.74519(8) 0.0462(6) Uani 1 1 d . . . L 2
H13A H -0.0681 -0.2760 0.7207 0.069 Uiso 1 1 d R U . L 2
H13B H -0.0938 -0.3163 0.7384 0.069 Uiso 1 1 d R U . L 2
O14W O 0.08054(10) -0.34295(9) 1.07551(9) 0.0591(7) Uani 1 1 d . . . M 2
H14A H 0.0651 -0.3694 1.0668 0.089 Uiso 1 1 d R U . M 2
H14B H 0.0895 -0.3288 1.0496 0.089 Uiso 1 1 d R U . M 2
O15W O 0.22314(10) -0.13789(9) 1.15973(8) 0.0583(8) Uani 1 1 d G . . N 2
H15A H 0.2089 -0.1244 1.1600 0.087 Uiso 1 1 d R U . N 2
H15B H 0.2286 -0.1418 1.1882 0.087 Uiso 1 1 d R U . N 2

loop_
_atom_site_aniso_label
_atom_site_aniso_U_11
_atom_site_aniso_U_22
_atom_site_aniso_U_33
_atom_site_aniso_U_23
_atom_site_aniso_U_13
_atom_site_aniso_U_12
Mn1 0.0300(2) 0.0392(3) 0.0182(2) 0.00068(18) 0.00102(17) 0.0161(2)
Mn2 0.0293(3) 0.0293(3) 0.0233(4) 0.000 0.000 0.01465(13)
Br1 0.0391(6) 0.0454(6) 0.0522(7) -0.0119(5) 0.0098(5) 0.0058(5)
Br2 0.170(6) 0.121(5) 0.264(9) 0.045(5) -0.004(6) 0.029(4)
Br3 0.204(7) 0.211(7) 0.115(4) -0.024(4) 0.008(4) 0.120(6)
O1 0.0377(12) 0.0497(14) 0.0324(12) -0.0139(10) -0.0038(10) 0.0223(11)
O2 0.0429(14) 0.0538(15) 0.0374(13) 0.0114(11) 0.0055(11) 0.0215(12)
O3 0.0526(14) 0.0376(12) 0.0279(11) 0.0044(10) 0.0099(10) 0.0223(11)
O4 0.0501(14) 0.0337(12) 0.0336(12) -0.0055(10) 0.0102(10) 0.0144(11)
N1 0.0353(14) 0.0306(13) 0.0222(12) -0.0044(10) -0.0008(10) 0.0147(11)
N2 0.0361(14) 0.0295(13) 0.0227(12) -0.0043(10) -0.0027(10) 0.0182(11)
C1 0.0286(15) 0.0463(19) 0.0260(15) 0.0000(14) -0.0068(12) 0.0219(15)
C2 0.0280(15) 0.0319(15) 0.0253(14) -0.0023(12) -0.0084(12) 0.0156(13)
C3 0.0300(15) 0.0275(15) 0.0259(14) -0.0011(12) -0.0063(12) 0.0116(12)
C4 0.0308(16) 0.0306(16) 0.0269(15) 0.0022(12) -0.0035(12) 0.0112(13)
C5 0.0351(16) 0.0361(17) 0.0256(15) -0.0041(13) -0.0070(12) 0.0177(14)
C6 0.0448(19) 0.0269(15) 0.0331(16) -0.0026(13) -0.0044(14) 0.0158(14)
C7 0.0394(18) 0.0299(16) 0.0286(15) 0.0022(13) -0.0033(13) 0.0129(14)
C8 0.0357(17) 0.0438(19) 0.0310(16) -0.0043(14) -0.0037(13) 0.0201(15)
C9 0.0347(17) 0.0330(17) 0.0310(16) 0.0000(13) 0.0018(13) 0.0096(14)
C10 0.0394(18) 0.0303(16) 0.0261(15) 0.0037(12) 0.0026(13) 0.0116(14)
C11 0.0367(16) 0.0222(14) 0.0216(13) -0.0032(11) 0.0018(12) 0.0149(12)
C12 0.0351(16) 0.0244(14) 0.0234(14) 0.0010(11) 0.0023(12) 0.0097(13)
C13 0.0413(18) 0.0266(15) 0.0251(15) 0.0000(12) 0.0007(13) 0.0145(14)
C14 0.0355(16) 0.0195(13) 0.0223(13) -0.0039(11) 0.0013(12) 0.0127(12)
C15 0.0348(17) 0.0317(16) 0.0258(15) 0.0008(12) 0.0034(12) 0.0138(14)
C16 0.0399(17) 0.0343(16) 0.0235(14) 0.0038(12) 0.0044(13) 0.0203(14)
C17 0.0349(16) 0.0272(15) 0.0271(15) -0.0003(12) 0.0021(13) 0.0113(13)
C18 0.0394(17) 0.0286(15) 0.0241(14) 0.0011(12) 0.0025(13) 0.0131(14)
C19 0.0396(17) 0.0423(18) 0.0254(15) -0.0049(13) -0.0038(13) 0.0253(15)
C20 0.0344(16) 0.0341(16) 0.0224(14) -0.0045(12) -0.0048(12) 0.0202(14)
C21 0.0443(18) 0.0269(15) 0.0274(15) -0.0007(12) -0.0005(13) 0.0190(14)
C22 0.0391(17) 0.0297(15) 0.0215(14) 0.0010(12) -0.0011(12) 0.0158(14)
C23 0.0267(14) 0.0315(15) 0.0207(13) -0.0026(11) -0.0052(11) 0.0158(12)
C24 0.0325(16) 0.0290(15) 0.0253(14) -0.0013(12) -0.0036(12) 0.0147(13)
C25 0.0316(15) 0.0313(15) 0.0242(14) 0.0007(12) -0.0004(12) 0.0148(13)
C26 0.0310(15) 0.0333(16) 0.0241(14) -0.0035(12) -0.0048(12) 0.0176(13)
O31 0.0363(12) 0.0413(13) 0.0257(11) 0.0019(9) -0.0057(9) 0.0172(10)
O32 0.0502(14) 0.0381(13) 0.0274(11) 0.0000(10) -0.0044(10) 0.0201(11)
O33 0.0342(12) 0.0332(12) 0.0348(12) 0.0005(9) -0.0062(9) 0.0170(10)
O34 0.0439(13) 0.0346(12) 0.0301(11) -0.0018(9) -0.0055(10) 0.0197(10)
N31 0.0266(12) 0.0354(14) 0.0221(12) 0.0027(10) -0.0031(10) 0.0150(11)
N32 0.0246(12) 0.0300(13) 0.0225(12) 0.0007(10) -0.0018(9) 0.0138(10)
C31 0.0255(15) 0.0312(16) 0.0264(15) 0.0063(13) 0.0012(12) 0.0056(13)
C32 0.0302(15) 0.0281(15) 0.0249(14) 0.0075(12) 0.0005(12) 0.0101(13)
C33 0.0401(18) 0.0425(18) 0.0246(15) -0.0003(13) 0.0017(13) 0.0191(15)
C34 0.0399(18) 0.0476(19) 0.0298(16) 0.0027(14) -0.0008(14) 0.0257(16)
C35 0.0269(15) 0.0294(15) 0.0235(14) 0.0054(12) 0.0001(11) 0.0082(12)
C36 0.0352(16) 0.0298(15) 0.0253(14) 0.0004(12) -0.0009(12) 0.0127(13)
C37 0.0328(16) 0.0298(15) 0.0299(16) 0.0046(12) -0.0016(13) 0.0143(13)
C38 0.0281(15) 0.0385(17) 0.0267(15) 0.0038(13) -0.0003(12) 0.0094(14)
C39 0.0419(18) 0.0413(18) 0.0226(14) 0.0028(13) 0.0025(13) 0.0254(15)
C40 0.0435(18) 0.0341(16) 0.0251(14) 0.0007(12) 0.0014(13) 0.0241(15)
C41 0.0232(13) 0.0340(15) 0.0195(13) 0.0001(11) -0.0052(10) 0.0178(12)
C42 0.0314(15) 0.0345(16) 0.0240(14) -0.0032(12) -0.0012(12) 0.0170(13)
C43 0.0347(16) 0.0317(16) 0.0267(15) -0.0003(12) -0.0030(12) 0.0149(14)
C44 0.0231(13) 0.0304(15) 0.0210(13) -0.0017(11) -0.0059(11) 0.0152(12)
C45 0.0377(17) 0.0313(15) 0.0243(14) -0.0016(12) 0.0017(12) 0.0196(14)
C46 0.0355(16) 0.0266(15) 0.0305(15) -0.0019(12) -0.0008(13) 0.0176(13)
C47 0.0338(16) 0.0347(16) 0.0226(14) -0.0026(12) -0.0011(12) 0.0206(13)
C48 0.0330(16) 0.0310(15) 0.0245(14) -0.0017(12) -0.0019(12) 0.0193(13)
C49 0.0272(15) 0.0340(16) 0.0252(14) 0.0030(12) 0.0002(12) 0.0110(13)
C50 0.0252(14) 0.0253(14) 0.0229(14) 0.0069(11) 0.0043(11) 0.0091(12)
C51 0.0333(16) 0.0258(14) 0.0274(15) 0.0022(12) 0.0025(12) 0.0144(13)
C52 0.0281(15) 0.0282(15) 0.0323(15) 0.0051(12) 0.0004(12) 0.0161(13)
C53 0.0269(14) 0.0239(14) 0.0248(14) 0.0071(11) 0.0026(11) 0.0100(12)
C54 0.0335(16) 0.0312(15) 0.0245(14) 0.0042(12) 0.0043(12) 0.0168(13)
C55 0.0309(15) 0.0378(17) 0.0293(15) 0.0047(13) 0.0027(12) 0.0216(14)
O71 0.0512(15) 0.0513(14) 0.0212(11) -0.0010(10) -0.0021(10) 0.0200(12)
O72 0.0486(14) 0.0487(14) 0.0253(11) 0.0060(10) 0.0050(10) 0.0241(12)
O73 0.0486(15) 0.085(2) 0.0224(11) 0.0038(12) 0.0027(11) 0.0306(15)
O74 0.0684(17) 0.0513(15) 0.0215(11) -0.0043(10) -0.0072(11) 0.0345(14)
C71 0.049(2) 0.0357(17) 0.0213(14) 0.0020(13) 0.0017(14) 0.0229(16)
C72 0.0413(18) 0.0412(18) 0.0221(14) 0.0012(13) 0.0008(13) 0.0246(15)
C73 0.049(2) 0.0429(19) 0.0246(15) -0.0013(14) -0.0011(14) 0.0164(16)
C74 0.046(2) 0.0452(19) 0.0239(15) 0.0000(14) 0.0035(14) 0.0202(16)
C75 0.0388(17) 0.0440(18) 0.0221(14) 0.0003(13) -0.0013(12) 0.0280(15)
C76 0.0390(17) 0.0467(19) 0.0253(15) -0.0052(13) -0.0034(13) 0.0285(16)
C77 0.0384(17) 0.0396(18) 0.0297(16) 0.0001(13) -0.0008(13) 0.0223(15)
C78 0.0457(19) 0.051(2) 0.0223(14) 0.0001(14) 0.0005(14) 0.0343(17)
C79 0.0245(14) 0.0251(14) 0.0270(14) 0.0064(12) 0.0013(11) 0.0064(12)
O1W 0.0384(12) 0.0351(12) 0.0214(10) -0.0029(9) -0.0024(9) 0.0171(10)
O2W 0.0402(12) 0.0418(13) 0.0216(10) 0.0011(9) 0.0017(9) 0.0187(10)
O3W 0.0416(12) 0.0337(12) 0.0279(11) -0.0007(9) 0.0028(9) 0.0185(10)
O4W 0.0429(13) 0.0451(13) 0.0326(12) -0.0033(10) 0.0020(10) 0.0224(11)
O8W 0.027(4) 0.031(4) 0.040(5) -0.004(4) -0.016(4) 0.019(4)
O8W' 0.090(3) 0.053(2) 0.053(2) -0.0036(18) -0.006(2) 0.033(2)
O9W 0.0571(16) 0.0445(14) 0.0334(12) 0.0026(11) 0.0025(11) 0.0216(12)
O10W 0.101(2) 0.088(2) 0.0390(15) -0.0199(14) -0.0181(15) 0.068(2)
O11W 0.0491(15) 0.0595(16) 0.0495(15) -0.0155(13) -0.0088(12) 0.0287(13)
O12W 0.0399(13) 0.0559(15) 0.0415(13) 0.0003(12) 0.0038(11) 0.0227(12)
O13W 0.0457(14) 0.0536(15) 0.0352(13) -0.0025(11) -0.0021(11) 0.0218(12)
O14W 0.0735(19) 0.0617(18) 0.0399(14) -0.0018(13) 0.0076(13) 0.0321(16)
O15W 0.097(2) 0.0763(19) 0.0243(12) -0.0074(12) -0.0069(13) 0.0605(18)

loop_
_atom_type_symbol
_atom_type_description
_atom_type_scat_dispersion_real
_atom_type_scat_dispersion_imag
_atom_type_scat_source
C C 0.0033 0.0016 'International Tables Vol C Tables 4.2.6.8 and 6.1.1.4'
H H 0.0000 0.0000 'International Tables Vol C Tables 4.2.6.8 and 6.1.1.4'
N N 0.0061 0.0033 'International Tables Vol C Tables 4.2.6.8 and 6.1.1.4'
O O 0.0106 0.0060 'International Tables Vol C Tables 4.2.6.8 and 6.1.1.4'
Mn Mn 0.3368 0.7283 'International Tables Vol C Tables 4.2.6.8 and 6.1.1.4'
Br Br -0.2901 2.4595 'International Tables Vol C Tables 4.2.6.8 and 6.1.1.4'

loop_
_geom_angle_atom_site_label_1
_geom_angle_atom_site_label_2
_geom_angle_atom_site_label_3
_geom_angle
_geom_angle_site_symmetry_1
_geom_angle_site_symmetry_3
O1 Mn1 O4 90.26(10) . 14_556
O1 Mn1 O2W 178.82(10) . .
O4 Mn1 O2W 88.56(9) 14_556 .
O1 Mn1 O31 90.71(9) . .
O4 Mn1 O31 84.88(8) 14_556 .
O2W Mn1 O31 89.28(8) . .
O1 Mn1 O3W 92.56(9) . .
O4 Mn1 O3W 176.13(9) 14_556 .
O2W Mn1 O3W 88.62(8) . .
O31 Mn1 O3W 92.43(8) . .
O1 Mn1 O1W 87.99(8) . .
O4 Mn1 O1W 89.37(8) 14_556 .
O2W Mn1 O1W 91.90(8) . .
O31 Mn1 O1W 174.10(8) . .
O3W Mn1 O1W 93.37(8) . .
O33 Mn2 O33 88.74(9) 2 3
O33 Mn2 O33 88.74(9) 2 .
O33 Mn2 O33 88.74(9) 3 .
O33 Mn2 O4W 90.19(8) 2 3
O33 Mn2 O4W 86.00(8) 3 3
O33 Mn2 O4W 174.65(9) . 3
O33 Mn2 O4W 86.00(8) 2 2
O33 Mn2 O4W 174.65(9) 3 2
O33 Mn2 O4W 90.19(8) . 2
O4W Mn2 O4W 94.97(8) 3 2
O33 Mn2 O4W 174.65(9) 2 .
O33 Mn2 O4W 90.19(8) 3 .
O33 Mn2 O4W 86.00(8) . .
O4W Mn2 O4W 94.97(8) 3 .
O4W Mn2 O4W 94.97(8) 2 .
C1 O1 Mn1 133.8(2) . .
C26 O4 Mn1 131.5(2) . 15_446
C13 N1 C9 120.2(3) . .
C13 N1 C8 119.8(3) . .
C9 N1 C8 119.9(3) . .
C17 N2 C16 120.4(3) . .
C17 N2 C19 119.8(3) . .
C16 N2 C19 119.8(2) . .
O2 C1 O1 126.0(3) . .
O2 C1 C2 118.7(3) . .
O1 C1 C2 115.3(3) . .
C7 C2 C3 119.1(3) . .
C7 C2 C1 120.1(3) . .
C3 C2 C1 120.7(3) . .
C4 C3 C2 120.6(3) . .
C5 C4 C3 119.8(3) . .
C4 C5 C6 119.8(3) . .
C4 C5 C8 120.3(3) . .
C6 C5 C8 119.8(3) . .
C5 C6 C7 120.4(3) . .
C6 C7 C2 120.2(3) . .
N1 C8 C5 111.5(3) . .
N1 C9 C10 120.7(3) . .
C9 C10 C11 120.9(3) . .
C10 C11 C12 116.9(3) . .
C10 C11 C14 121.9(3) . .
C12 C11 C14 121.1(3) . .
C13 C12 C11 119.9(3) . .
N1 C13 C12 121.3(3) . .
C18 C14 C15 117.1(3) . .
C18 C14 C11 121.5(3) . .
C15 C14 C11 121.3(3) . .
C16 C15 C14 119.7(3) . .
N2 C16 C15 121.2(3) . .
N2 C17 C18 120.7(3) . .
C17 C18 C14 120.9(3) . .
N2 C19 C20 110.7(2) . .
C21 C20 C25 119.4(3) . .
C21 C20 C19 120.9(3) . .
C25 C20 C19 119.6(3) . .
C22 C21 C20 120.7(3) . .
C21 C22 C23 119.9(3) . .
C24 C23 C22 119.6(3) . .
C24 C23 C26 119.9(3) . .
C22 C23 C26 120.6(3) . .
C25 C24 C23 120.3(3) . .
C24 C25 C20 120.0(3) . .
O4 C26 O3 125.6(3) . .
O4 C26 C23 116.2(3) . .
O3 C26 C23 118.2(3) . .
C31 O31 Mn1 127.2(2) . .
C79 O33 Mn2 130.8(2) . .
C39 N31 C43 120.4(3) . .
C39 N31 C38 120.0(3) . .
C43 N31 C38 119.6(3) . .
C46 N32 C47 120.2(2) . .
C46 N32 C49 120.5(2) . .
C47 N32 C49 119.3(2) . .
O31 C31 O32 125.8(3) . .
O31 C31 C32 117.3(3) . .
O32 C31 C32 117.0(3) . .
C37 C32 C33 119.0(3) . .
C37 C32 C31 121.3(3) . .
C33 C32 C31 119.7(3) . .
C32 C33 C34 120.5(3) . .
C35 C34 C33 120.3(3) . .
C34 C35 C36 119.3(3) . .
C34 C35 C38 119.5(3) . .
C36 C35 C38 121.2(3) . .
C37 C36 C35 120.1(3) . .
C32 C37 C36 120.7(3) . .
N31 C38 C35 111.3(2) . .
N31 C39 C40 120.8(3) . .
C39 C40 C41 120.3(3) . .
C42 C41 C40 117.4(3) . .
C42 C41 C44 120.7(3) . .
C40 C41 C44 121.9(3) . .
C43 C42 C41 120.5(3) . .
N31 C43 C42 120.6(3) . .
C48 C44 C45 117.0(3) . .
C48 C44 C41 121.7(3) . .
C45 C44 C41 121.3(3) . .
C46 C45 C44 120.5(3) . .
N32 C46 C45 120.9(3) . .
N32 C47 C48 120.5(3) . .
C47 C48 C44 120.7(3) . .
N32 C49 C50 111.2(2) . .
C55 C50 C51 119.5(3) . .
C55 C50 C49 120.1(3) . .
C51 C50 C49 120.5(3) . .
C52 C51 C50 119.9(3) . .
C53 C52 C51 120.4(3) . .
C54 C53 C52 119.4(3) . .
C54 C53 C79 119.8(3) . .
C52 C53 C79 120.8(3) . .
C55 C54 C53 120.0(3) . .
C50 C55 C54 120.8(3) . .
O71 C71 O72 124.6(3) . .
O71 C71 C72 117.8(3) . .
O72 C71 C72 117.5(3) . .
C73 C72 C77 119.1(3) . .
C73 C72 C71 120.6(3) . .
C77 C72 C71 120.3(3) . .
C72 C73 C74 120.4(3) . .
C75 C74 C73 120.4(3) . .
C74 C75 C76 119.3(3) . .
C74 C75 C78 120.3(3) . .
C76 C75 C78 120.3(3) . .
C77 C76 C75 120.6(3) . .
C76 C77 C72 120.0(3) . .
O73 C78 O74 125.6(3) . .
O73 C78 C75 117.7(3) . .
O74 C78 C75 116.7(3) . .
O34 C79 O33 126.2(3) . .
O34 C79 C53 117.8(3) . .
O33 C79 C53 116.0(3) . .

loop_
_geom_bond_atom_site_label_1
_geom_bond_atom_site_label_2
_geom_bond_distance
_geom_bond_site_symmetry_2
Mn1 O1 2.089(2) .
Mn1 O4 2.150(2) 14_556
Mn1 O2W 2.192(2) .
Mn1 O31 2.191(2) .
Mn1 O3W 2.212(2) .
Mn1 O1W 2.231(2) .
Mn2 O33 2.151(2) 2
Mn2 O33 2.151(2) 3
Mn2 O33 2.151(2) .
Mn2 O4W 2.216(2) 3
Mn2 O4W 2.216(2) 2
Mn2 O4W 2.216(2) .
O1 C1 1.260(4) .
O2 C1 1.241(4) .
O3 C26 1.252(4) .
O4 C26 1.244(4) .
O4 Mn1 2.150(2) 15_446
N1 C13 1.333(4) .
N1 C9 1.350(4) .
N1 C8 1.500(4) .
N2 C17 1.339(4) .
N2 C16 1.342(4) .
N2 C19 1.499(4) .
C1 C2 1.515(4) .
C2 C7 1.387(4) .
C2 C3 1.397(4) .
C3 C4 1.386(4) .
C4 C5 1.385(4) .
C5 C6 1.385(4) .
C5 C8 1.512(4) .
C6 C7 1.386(4) .
C9 C10 1.364(5) .
C10 C11 1.388(4) .
C11 C12 1.404(4) .
C11 C14 1.481(4) .
C12 C13 1.372(4) .
C14 C18 1.391(4) .
C14 C15 1.400(4) .
C15 C16 1.375(4) .
C17 C18 1.364(4) .
C19 C20 1.513(4) .
C20 C21 1.384(4) .
C20 C25 1.395(4) .
C21 C22 1.383(4) .
C22 C23 1.391(4) .
C23 C24 1.390(4) .
C23 C26 1.517(4) .
C24 C25 1.383(4) .
O31 C31 1.245(4) .
O32 C31 1.259(4) .
O33 C79 1.254(4) .
O34 C79 1.252(4) .
N31 C39 1.339(4) .
N31 C43 1.343(4) .
N31 C38 1.499(4) .
N32 C46 1.347(4) .
N32 C47 1.354(4) .
N32 C49 1.496(4) .
C31 C32 1.512(4) .
C32 C37 1.385(4) .
C32 C33 1.385(4) .
C33 C34 1.390(4) .
C34 C35 1.381(4) .
C35 C36 1.390(4) .
C35 C38 1.516(4) .
C36 C37 1.386(4) .
C39 C40 1.372(4) .
C40 C41 1.390(4) .
C41 C42 1.386(4) .
C41 C44 1.485(4) .
C42 C43 1.372(4) .
C44 C48 1.395(4) .
C44 C45 1.398(4) .
C45 C46 1.366(4) .
C47 C48 1.370(4) .
C49 C50 1.507(4) .
C50 C55 1.385(4) .
C50 C51 1.396(4) .
C51 C52 1.394(4) .
C52 C53 1.393(4) .
C53 C54 1.392(4) .
C53 C79 1.511(4) .
C54 C55 1.389(4) .
O71 C71 1.261(4) .
O72 C71 1.262(4) .
O73 C78 1.247(4) .
O74 C78 1.263(4) .
C71 C72 1.510(4) .
C72 C73 1.389(5) .
C72 C77 1.394(4) .
C73 C74 1.390(4) .
C74 C75 1.379(5) .
C75 C76 1.389(5) .
C75 C78 1.517(4) .
C76 C77 1.387(4) .
